data_7134963
loop_
_publ_author_name
'Szathm&#xe1;ri, Bal&#xe1;zs'
'Holczbauer, Tam&#xe1;s'
'Balterer, Bence'
'Domj&#xe1;n, Attila'
'Volk, Bal&#xe1;zs'
'Kov&#xe1;cs, Ilona'
'Kelemen, Zsolt'

_publ_section_title
;
 Synthesis and characterization of the first neutral hexacoordinated
 silole complexes.
;
_journal_issue 82
_journal_name_full 'Chemical communications (Cambridge, England)'
_journal_page_first 16042
_journal_page_last 16045
_journal_paper_doi 10.1039/d5cc04234h
_journal_volume 61
_journal_year 2025
_chemical_formula_moiety 'C52 H50 O4 Si3'
_chemical_formula_sum 'C52 H50 O4 Si3'
_chemical_formula_weight 823.19
_space_group_crystal_system monoclinic
_space_group_IT_number 15
_space_group_name_Hall '-I 2yc'
_space_group_name_H-M_alt 'I 1 2/c 1'
_atom_sites_solution_hydrogens geom
_atom_sites_solution_primary direct
_atom_sites_solution_secondary direct
_audit_creation_date 2022-03-10
_audit_creation_method
;
Olex2 1.5
(compiled 2021.12.09 svn.r5202d8cf for OlexSys, GUI svn.r6439)
;
_audit_update_record
;
2025-07-15 deposited with the CCDC.	2025-09-09 downloaded from the CCDC.
;
_cell_angle_alpha 90
_cell_angle_beta 91.262(4)
_cell_angle_gamma 90
_cell_formula_units_Z 4
_cell_length_a 17.8570(12)
_cell_length_b 11.1060(4)
_cell_length_c 23.4549(14)
_cell_measurement_reflns_used 47936
_cell_measurement_temperature 103.15
_cell_measurement_theta_max 27.47
_cell_measurement_theta_min 3.04
_cell_volume 4650.4(5)
_computing_cell_refinement 'Crystal Clear V.1.4.1 (Rigaku/MSC, 2007)'
_computing_data_collection 'Crystal Clear V.1.4.1 (Rigaku/MSC, 2007)'
_computing_data_reduction 'Crystal Clear V.1.4.1 (Rigaku/MSC, 2007)'
_computing_molecular_graphics 'Olex2 1.5 (Dolomanov et al., 2009)'
_computing_publication_material 'Olex2 1.5 (Dolomanov et al., 2009)'
_computing_structure_refinement 'SHELXL 2018/3 (Sheldrick, 2015)'
_computing_structure_solution 'SHELXT 2018/2 (Sheldrick, 2018)'
_diffrn_ambient_temperature 103.15
_diffrn_detector_area_resol_mean 10.0000
_diffrn_measured_fraction_theta_full 0.998
_diffrn_measured_fraction_theta_max 0.998
_diffrn_measurement_device_type 'Rigaku RAXIS-RAPID II'
_diffrn_measurement_method dtprofit.ref
_diffrn_radiation_detector RX
_diffrn_radiation_type MoK\a
_diffrn_radiation_wavelength 0.71075
_diffrn_reflns_av_R_equivalents 0.0534
_diffrn_reflns_av_unetI/netI 0.0203
_diffrn_reflns_Laue_measured_fraction_full 0.998
_diffrn_reflns_Laue_measured_fraction_max 0.998
_diffrn_reflns_limit_h_max 21
_diffrn_reflns_limit_h_min -21
_diffrn_reflns_limit_k_max 13
_diffrn_reflns_limit_k_min -13
_diffrn_reflns_limit_l_max 28
_diffrn_reflns_limit_l_min -28
_diffrn_reflns_number 52667
_diffrn_reflns_point_group_measured_fraction_full 0.998
_diffrn_reflns_point_group_measured_fraction_max 0.998
_diffrn_reflns_theta_full 25.242
_diffrn_reflns_theta_max 25.351
_diffrn_reflns_theta_min 3.040
_diffrn_source 'Sealed Tube'
_exptl_absorpt_coefficient_mu 0.145
_exptl_absorpt_correction_T_max 0.993949
_exptl_absorpt_correction_T_min 0.988007
_exptl_absorpt_correction_type numerical
_exptl_absorpt_process_details
;
T.Higashi, Numerical Absorption Correction, NUMABS, 2002
T.Higashi, Empirical Absorption Correction, 2001
;
_exptl_crystal_colour colourless
_exptl_crystal_density_diffrn 1.176
_exptl_crystal_description block
_exptl_crystal_F_000 1744
_exptl_crystal_size_max 0.3
_exptl_crystal_size_mid 0.25
_exptl_crystal_size_min 0.25
_refine_diff_density_max 0.301
_refine_diff_density_min -0.282
_refine_diff_density_rms 0.039
_refine_ls_extinction_method none
_refine_ls_goodness_of_fit_ref 1.213
_refine_ls_hydrogen_treatment constr
_refine_ls_matrix_type full
_refine_ls_number_parameters 270
_refine_ls_number_reflns 4251
_refine_ls_number_restraints 0
_refine_ls_restrained_S_all 1.213
_refine_ls_R_factor_all 0.0613
_refine_ls_R_factor_gt 0.0500
_refine_ls_shift/su_max 0.001
_refine_ls_shift/su_mean 0.000
_refine_ls_structure_factor_coef Fsqd
_refine_ls_weighting_details 'w=1/[\s^2^(Fo^2^)+(0.0282P)^2^+5.5110P] where P=(Fo^2^+2Fc^2^)/3'
_refine_ls_weighting_scheme calc
_refine_ls_wR_factor_gt 0.0933
_refine_ls_wR_factor_ref 0.0973
_reflns_Friedel_coverage 0.000
_reflns_number_gt 3789
_reflns_number_total 4251
_reflns_threshold_expression 'I > 2\s(I)'
_cod_data_source_file d5cc04234h3.cif
_cod_data_source_block shelx
_cod_depositor_comments 'Adding full bibliography for 7134962--7134969.cif.'
_cod_database_code 7134963
_shelx_shelxl_version_number 2018/3
_shelx_space_group_comment
;
The symmetry employed for this shelxl refinement is uniquely defined
by the following loop, which should always be used as a source of
symmetry information in preference to the above space-group names.
They are only intended as comments.
;
_shelx_estimated_absorpt_t_max 0.965
_shelx_estimated_absorpt_t_min 0.958
_olex2_refinement_description
;
1.a Aromatic/amide H refined with riding coordinates:
 C4(H4), C7(H7), C8(H8), C9(H9), C10(H10), C11(H11), C13(H13), C14(H14),
 C15(H15), C16(H16), C17(H17), C22(H22), C23(H23), C24(H24), C25(H25), C26(H26)
1.b Idealised Me refined as rotating group:
 C18(H18A,H18B,H18C), C19(H19A,H19B,H19C), C20(H20A,H20B,H20C)
;
_olex2_submission_special_instructions 'No special instructions were received'

loop_
_space_group_symop_operation_xyz
'x, y, z'
'-x, y, -z+1/2'
'x+1/2, y+1/2, z+1/2'
'-x+1/2, y+1/2, -z+1'
'-x, -y, -z'
'x, -y, z-1/2'
'-x+1/2, -y+1/2, -z+1/2'
'x+1/2, -y+1/2, z'

loop_
_atom_site_label
_atom_site_type_symbol
_atom_site_fract_x
_atom_site_fract_y
_atom_site_fract_z
_atom_site_U_iso_or_equiv
_atom_site_adp_type
_atom_site_occupancy
_atom_site_site_symmetry_order
_atom_site_calc_flag
_atom_site_refinement_flags_posn
_atom_site_refinement_flags_adp
_atom_site_refinement_flags_occupancy
_atom_site_disorder_assembly
_atom_site_disorder_group
Si1 Si 0.500000 0.42955(6) 0.750000 0.02178(17) Uani 1 2 d S T P . .
Si2 Si 0.37445(3) 0.36038(5) 0.65023(2) 0.02837(15) Uani 1 1 d . . . . .
O1 O 0.55052(8) 0.52801(12) 0.71479(5) 0.0283(3) Uani 1 1 d . . . . .
O2 O 0.71217(8) 0.45371(14) 0.58712(7) 0.0406(4) Uani 1 1 d . . . . .
C1 C 0.44513(11) 0.31915(16) 0.70726(8) 0.0234(4) Uani 1 1 d . . . . .
C2 C 0.46963(10) 0.21003(16) 0.72607(8) 0.0213(4) Uani 1 1 d . . . . .
C3 C 0.59537(11) 0.51567(17) 0.66866(8) 0.0239(4) Uani 1 1 d . . . . .
C4 C 0.60958(11) 0.40825(18) 0.64554(8) 0.0286(4) Uani 1 1 d . . . . .
H4 H 0.585156 0.340273 0.661211 0.034 Uiso 1 1 calc R U . . .
C5 C 0.66019(11) 0.38665(18) 0.59757(8) 0.0276(4) Uani 1 1 d . . . . .
C6 C 0.62189(10) 0.63521(17) 0.64947(8) 0.0232(4) Uani 1 1 d . . . . .
C7 C 0.65266(12) 0.71551(18) 0.68877(9) 0.0315(5) Uani 1 1 d . . . . .
H7 H 0.656310 0.693915 0.727928 0.038 Uiso 1 1 calc R U . . .
C8 C 0.67814(13) 0.82729(19) 0.67114(10) 0.0389(5) Uani 1 1 d . . . . .
H8 H 0.700504 0.880995 0.698049 0.047 Uiso 1 1 calc R U . . .
C9 C 0.67106(13) 0.8604(2) 0.61476(10) 0.0390(5) Uani 1 1 d . . . . .
H9 H 0.688817 0.936733 0.602736 0.047 Uiso 1 1 calc R U . . .
C10 C 0.63827(13) 0.78308(19) 0.57577(9) 0.0363(5) Uani 1 1 d . . . . .
H10 H 0.631985 0.807234 0.537109 0.044 Uiso 1 1 calc R U . . .
C11 C 0.61440(12) 0.67023(18) 0.59264(8) 0.0301(5) Uani 1 1 d . . . . .
H11 H 0.592851 0.616525 0.565357 0.036 Uiso 1 1 calc R U . . .
C12 C 0.64608(11) 0.27679(17) 0.56138(8) 0.0261(4) Uani 1 1 d . . . . .
C13 C 0.58926(12) 0.19458(19) 0.57146(9) 0.0336(5) Uani 1 1 d . . . . .
H13 H 0.556764 0.206786 0.602460 0.040 Uiso 1 1 calc R U . . .
C14 C 0.57970(14) 0.0947(2) 0.53649(10) 0.0434(6) Uani 1 1 d . . . . .
H14 H 0.540818 0.038669 0.543588 0.052 Uiso 1 1 calc R U . . .
C15 C 0.62684(15) 0.0770(2) 0.49134(10) 0.0451(6) Uani 1 1 d . . . . .
H15 H 0.620065 0.008869 0.467300 0.054 Uiso 1 1 calc R U . . .
C16 C 0.68364(14) 0.1576(2) 0.48095(9) 0.0417(6) Uani 1 1 d . . . . .
H16 H 0.716397 0.144481 0.450187 0.050 Uiso 1 1 calc R U . . .
C17 C 0.69266(12) 0.2574(2) 0.51554(9) 0.0333(5) Uani 1 1 d . . . . .
H17 H 0.731244 0.313682 0.507903 0.040 Uiso 1 1 calc R U . . .
C18 C 0.27868(13) 0.3606(2) 0.68088(11) 0.0465(6) Uani 1 1 d . . . . .
H18A H 0.263995 0.277927 0.689942 0.070 Uiso 1 1 calc R U . . .
H18B H 0.242877 0.394793 0.653052 0.070 Uiso 1 1 calc R U . . .
H18C H 0.278985 0.409363 0.715726 0.070 Uiso 1 1 calc R U . . .
C19 C 0.39592(16) 0.5179(2) 0.62782(12) 0.0533(7) Uani 1 1 d . . . . .
H19A H 0.397454 0.570408 0.661405 0.080 Uiso 1 1 calc R U . . .
H19B H 0.356956 0.546140 0.600950 0.080 Uiso 1 1 calc R U . . .
H19C H 0.444607 0.519738 0.609360 0.080 Uiso 1 1 calc R U . . .
C20 C 0.37714(14) 0.2609(2) 0.58666(9) 0.0451(6) Uani 1 1 d . . . . .
H20A H 0.428228 0.258551 0.572277 0.068 Uiso 1 1 calc R U . . .
H20B H 0.343029 0.292332 0.556920 0.068 Uiso 1 1 calc R U . . .
H20C H 0.361580 0.179477 0.597236 0.068 Uiso 1 1 calc R U . . .
C21 C 0.44278(11) 0.09213(16) 0.70315(8) 0.0228(4) Uani 1 1 d . . . . .
C22 C 0.49223(12) 0.00841(18) 0.68098(8) 0.0295(5) Uani 1 1 d . . . . .
H22 H 0.544303 0.025828 0.680727 0.035 Uiso 1 1 calc R U . . .
C23 C 0.46614(14) -0.10034(19) 0.65924(9) 0.0385(5) Uani 1 1 d . . . . .
H23 H 0.500204 -0.156671 0.643793 0.046 Uiso 1 1 calc R U . . .
C24 C 0.39078(14) -0.12650(19) 0.66009(10) 0.0418(6) Uani 1 1 d . . . . .
H24 H 0.373034 -0.201390 0.645634 0.050 Uiso 1 1 calc R U . . .
C25 C 0.34108(13) -0.0446(2) 0.68179(10) 0.0390(5) Uani 1 1 d . . . . .
H25 H 0.289073 -0.062595 0.681871 0.047 Uiso 1 1 calc R U . . .
C26 C 0.36701(12) 0.06419(18) 0.70354(9) 0.0305(5) Uani 1 1 d . . . . .
H26 H 0.332587 0.120129 0.718857 0.037 Uiso 1 1 calc R U . . .

loop_
_atom_site_aniso_label
_atom_site_aniso_U_11
_atom_site_aniso_U_22
_atom_site_aniso_U_33
_atom_site_aniso_U_23
_atom_site_aniso_U_13
_atom_site_aniso_U_12
Si1 0.0296(4) 0.0166(4) 0.0194(4) 0.000 0.0069(3) 0.000
Si2 0.0316(3) 0.0260(3) 0.0274(3) 0.0026(2) -0.0007(2) 0.0051(2)
O1 0.0411(8) 0.0203(7) 0.0239(7) -0.0015(6) 0.0144(6) -0.0026(6)
O2 0.0362(9) 0.0366(9) 0.0497(10) -0.0107(7) 0.0188(7) -0.0084(7)
C1 0.0264(10) 0.0206(9) 0.0233(10) -0.0008(8) 0.0047(8) 0.0017(8)
C2 0.0209(9) 0.0215(9) 0.0216(9) -0.0002(8) 0.0058(8) 0.0004(8)
C3 0.0270(10) 0.0253(10) 0.0198(9) 0.0012(8) 0.0054(8) -0.0013(8)
C4 0.0346(11) 0.0221(10) 0.0296(11) -0.0020(8) 0.0097(9) -0.0041(9)
C5 0.0284(11) 0.0258(10) 0.0288(10) -0.0008(8) 0.0064(9) 0.0024(8)
C6 0.0235(10) 0.0221(10) 0.0244(10) -0.0016(8) 0.0074(8) 0.0008(8)
C7 0.0371(12) 0.0301(11) 0.0274(11) -0.0018(9) 0.0017(9) -0.0040(9)
C8 0.0469(14) 0.0285(11) 0.0412(13) -0.0053(10) 0.0009(10) -0.0121(10)
C9 0.0469(14) 0.0262(11) 0.0444(13) 0.0037(10) 0.0130(11) -0.0090(10)
C10 0.0510(14) 0.0319(12) 0.0267(11) 0.0060(9) 0.0137(10) -0.0004(10)
C11 0.0391(12) 0.0258(10) 0.0255(10) -0.0025(8) 0.0070(9) -0.0017(9)
C12 0.0272(10) 0.0259(10) 0.0254(10) -0.0022(8) 0.0024(8) 0.0060(8)
C13 0.0394(12) 0.0327(11) 0.0288(11) -0.0044(9) 0.0056(9) -0.0013(10)
C14 0.0542(15) 0.0356(13) 0.0403(13) -0.0071(10) 0.0017(11) -0.0089(11)
C15 0.0658(17) 0.0344(13) 0.0350(13) -0.0120(10) -0.0029(11) 0.0057(12)
C16 0.0475(14) 0.0483(14) 0.0296(12) -0.0102(10) 0.0051(10) 0.0103(12)
C17 0.0313(11) 0.0385(12) 0.0302(11) -0.0042(10) 0.0044(9) 0.0032(9)
C18 0.0381(13) 0.0477(14) 0.0540(15) 0.0097(12) 0.0045(11) 0.0149(11)
C19 0.0620(17) 0.0389(14) 0.0584(16) 0.0213(12) -0.0147(13) -0.0008(12)
C20 0.0462(14) 0.0575(16) 0.0313(12) -0.0069(11) -0.0050(11) 0.0076(12)
C21 0.0285(10) 0.0194(9) 0.0204(9) 0.0018(7) 0.0002(8) -0.0005(8)
C22 0.0323(11) 0.0258(10) 0.0303(11) -0.0010(9) 0.0022(9) 0.0026(9)
C23 0.0554(15) 0.0242(11) 0.0358(12) -0.0080(9) -0.0004(10) 0.0056(10)
C24 0.0628(16) 0.0228(11) 0.0391(13) -0.0009(10) -0.0140(11) -0.0096(11)
C25 0.0379(13) 0.0335(12) 0.0451(13) 0.0088(10) -0.0123(10) -0.0119(10)
C26 0.0297(11) 0.0262(11) 0.0356(11) 0.0040(9) 0.0004(9) -0.0012(9)

loop_
_atom_type_symbol
_atom_type_description
_atom_type_scat_dispersion_real
_atom_type_scat_dispersion_imag
_atom_type_scat_source
C C 0.0033 0.0016 'International Tables Vol C Tables 4.2.6.8 and 6.1.1.4'
H H 0.0000 0.0000 'International Tables Vol C Tables 4.2.6.8 and 6.1.1.4'
O O 0.0106 0.0060 'International Tables Vol C Tables 4.2.6.8 and 6.1.1.4'
Si Si 0.0817 0.0704 'International Tables Vol C Tables 4.2.6.8 and 6.1.1.4'

loop_
_geom_angle_atom_site_label_1
_geom_angle_atom_site_label_2
_geom_angle_atom_site_label_3
_geom_angle
_geom_angle_site_symmetry_1
_geom_angle_site_symmetry_3
_geom_angle_publ_flag
O1 Si1 O1 97.03(10) 2_656 . ?
O1 Si1 C1 114.91(8) 2_656 . ?
O1 Si1 C1 117.16(7) . . ?
O1 Si1 C1 117.16(7) 2_656 2_656 ?
O1 Si1 C1 114.91(8) . 2_656 ?
C1 Si1 C1 97.01(12) 2_656 . ?
C18 Si2 C1 109.45(10) . . ?
C19 Si2 C1 106.86(10) . . ?
C19 Si2 C18 107.56(12) . . ?
C20 Si2 C1 113.49(10) . . ?
C20 Si2 C18 110.48(12) . . ?
C20 Si2 C19 108.77(12) . . ?
C3 O1 Si1 131.74(12) . . ?
Si1 C1 Si2 124.37(10) . . ?
C2 C1 Si1 104.61(14) . . ?
C2 C1 Si2 131.01(15) . . ?
C1 C2 C2 116.88(11) . 2_656 ?
C1 C2 C21 124.59(17) . . ?
C21 C2 C2 118.52(10) . 2_656 ?
O1 C3 C6 110.31(15) . . ?
C4 C3 O1 122.02(17) . . ?
C4 C3 C6 127.66(17) . . ?
C3 C4 H4 117.3 . . ?
C3 C4 C5 125.33(18) . . ?
C5 C4 H4 117.3 . . ?
O2 C5 C4 122.34(18) . . ?
O2 C5 C12 120.04(17) . . ?
C4 C5 C12 117.61(17) . . ?
C7 C6 C3 119.89(17) . . ?
C7 C6 C11 119.01(18) . . ?
C11 C6 C3 121.07(17) . . ?
C6 C7 H7 119.9 . . ?
C6 C7 C8 120.29(19) . . ?
C8 C7 H7 119.9 . . ?
C7 C8 H8 119.9 . . ?
C9 C8 C7 120.1(2) . . ?
C9 C8 H8 119.9 . . ?
C8 C9 H9 120.0 . . ?
C8 C9 C10 120.0(2) . . ?
C10 C9 H9 120.0 . . ?
C9 C10 H10 119.9 . . ?
C9 C10 C11 120.3(2) . . ?
C11 C10 H10 119.9 . . ?
C6 C11 H11 119.9 . . ?
C10 C11 C6 120.19(19) . . ?
C10 C11 H11 119.9 . . ?
C13 C12 C5 123.43(17) . . ?
C13 C12 C17 118.79(19) . . ?
C17 C12 C5 117.78(18) . . ?
C12 C13 H13 119.8 . . ?
C14 C13 C12 120.4(2) . . ?
C14 C13 H13 119.8 . . ?
C13 C14 H14 120.1 . . ?
C15 C14 C13 119.9(2) . . ?
C15 C14 H14 120.1 . . ?
C14 C15 H15 119.8 . . ?
C16 C15 C14 120.4(2) . . ?
C16 C15 H15 119.8 . . ?
C15 C16 H16 120.2 . . ?
C15 C16 C17 119.6(2) . . ?
C17 C16 H16 120.2 . . ?
C12 C17 H17 119.5 . . ?
C16 C17 C12 120.9(2) . . ?
C16 C17 H17 119.5 . . ?
Si2 C18 H18A 109.5 . . ?
Si2 C18 H18B 109.5 . . ?
Si2 C18 H18C 109.5 . . ?
H18A C18 H18B 109.5 . . ?
H18A C18 H18C 109.5 . . ?
H18B C18 H18C 109.5 . . ?
Si2 C19 H19A 109.5 . . ?
Si2 C19 H19B 109.5 . . ?
Si2 C19 H19C 109.5 . . ?
H19A C19 H19B 109.5 . . ?
H19A C19 H19C 109.5 . . ?
H19B C19 H19C 109.5 . . ?
Si2 C20 H20A 109.5 . . ?
Si2 C20 H20B 109.5 . . ?
Si2 C20 H20C 109.5 . . ?
H20A C20 H20B 109.5 . . ?
H20A C20 H20C 109.5 . . ?
H20B C20 H20C 109.5 . . ?
C22 C21 C2 121.35(17) . . ?
C26 C21 C2 119.97(17) . . ?
C26 C21 C22 118.68(18) . . ?
C21 C22 H22 119.7 . . ?
C23 C22 C21 120.6(2) . . ?
C23 C22 H22 119.7 . . ?
C22 C23 H23 120.0 . . ?
C24 C23 C22 119.9(2) . . ?
C24 C23 H23 120.0 . . ?
C23 C24 H24 119.9 . . ?
C25 C24 C23 120.3(2) . . ?
C25 C24 H24 119.9 . . ?
C24 C25 H25 120.0 . . ?
C24 C25 C26 119.9(2) . . ?
C26 C25 H25 120.0 . . ?
C21 C26 H26 119.7 . . ?
C25 C26 C21 120.6(2) . . ?
C25 C26 H26 119.7 . . ?

loop_
_geom_bond_atom_site_label_1
_geom_bond_atom_site_label_2
_geom_bond_distance
_geom_bond_site_symmetry_2
_geom_bond_publ_flag
Si1 O1 1.6506(13) 2_656 ?
Si1 O1 1.6506(13) . ?
Si1 C1 1.851(2) . ?
Si1 C1 1.8507(19) 2_656 ?
Si2 C1 1.876(2) . ?
Si2 C18 1.870(2) . ?
Si2 C19 1.869(2) . ?
Si2 C20 1.857(2) . ?
O1 C3 1.367(2) . ?
O2 C5 1.219(2) . ?
C1 C2 1.359(3) . ?
C2 C2 1.544(4) 2_656 ?
C2 C21 1.491(3) . ?
C3 C4 1.337(3) . ?
C3 C6 1.483(3) . ?
C4 H4 0.9500 . ?
C4 C5 1.478(3) . ?
C5 C12 1.504(3) . ?
C6 C7 1.387(3) . ?
C6 C11 1.392(3) . ?
C7 H7 0.9500 . ?
C7 C8 1.388(3) . ?
C8 H8 0.9500 . ?
C8 C9 1.376(3) . ?
C9 H9 0.9500 . ?
C9 C10 1.376(3) . ?
C10 H10 0.9500 . ?
C10 C11 1.384(3) . ?
C11 H11 0.9500 . ?
C12 C13 1.389(3) . ?
C12 C17 1.390(3) . ?
C13 H13 0.9500 . ?
C13 C14 1.388(3) . ?
C14 H14 0.9500 . ?
C14 C15 1.381(3) . ?
C15 H15 0.9500 . ?
C15 C16 1.378(3) . ?
C16 H16 0.9500 . ?
C16 C17 1.382(3) . ?
C17 H17 0.9500 . ?
C18 H18A 0.9800 . ?
C18 H18B 0.9800 . ?
C18 H18C 0.9800 . ?
C19 H19A 0.9800 . ?
C19 H19B 0.9800 . ?
C19 H19C 0.9800 . ?
C20 H20A 0.9800 . ?
C20 H20B 0.9800 . ?
C20 H20C 0.9800 . ?
C21 C22 1.391(3) . ?
C21 C26 1.388(3) . ?
C22 H22 0.9500 . ?
C22 C23 1.388(3) . ?
C23 H23 0.9500 . ?
C23 C24 1.377(3) . ?
C24 H24 0.9500 . ?
C24 C25 1.376(3) . ?
C25 H25 0.9500 . ?
C25 C26 1.387(3) . ?
C26 H26 0.9500 . ?

loop_
_geom_torsion_atom_site_label_1
_geom_torsion_atom_site_label_2
_geom_torsion_atom_site_label_3
_geom_torsion_atom_site_label_4
_geom_torsion
_geom_torsion_site_symmetry_1
_geom_torsion_site_symmetry_2
_geom_torsion_site_symmetry_3
_geom_torsion_site_symmetry_4
_geom_torsion_publ_flag
Si1 O1 C3 C4 -4.9(3) . . . . ?
Si1 O1 C3 C6 173.79(13) . . . . ?
Si1 C1 C2 C2 0.5(2) . . . 2_656 ?
Si1 C1 C2 C21 -178.53(15) . . . . ?
Si2 C1 C2 C2 178.99(16) . . . 2_656 ?
Si2 C1 C2 C21 -0.1(3) . . . . ?
O1 Si1 O1 C3 -165.6(2) 2_656 . . . ?
O1 Si1 C1 Si2 56.86(14) 2_656 . . . ?
O1 Si1 C1 Si2 -56.10(14) . . . . ?
O1 Si1 C1 C2 122.50(13) . . . . ?
O1 Si1 C1 C2 -124.55(12) 2_656 . . . ?
O1 C3 C4 C5 -176.88(18) . . . . ?
O1 C3 C6 C7 49.1(2) . . . . ?
O1 C3 C6 C11 -128.95(19) . . . . ?
O2 C5 C12 C13 178.3(2) . . . . ?
O2 C5 C12 C17 -1.7(3) . . . . ?
C1 Si1 O1 C3 70.07(18) 2_656 . . . ?
C1 Si1 O1 C3 -42.9(2) . . . . ?
C1 Si1 C1 Si2 -178.79(16) 2_656 . . . ?
C1 Si1 C1 C2 -0.20(9) 2_656 . . . ?
C1 C2 C21 C22 122.9(2) . . . . ?
C1 C2 C21 C26 -56.9(3) . . . . ?
C2 C2 C21 C22 -56.1(3) 2_656 . . . ?
C2 C2 C21 C26 124.0(2) 2_656 . . . ?
C2 C21 C22 C23 -179.28(18) . . . . ?
C2 C21 C26 C25 179.29(18) . . . . ?
C3 C4 C5 O2 25.8(3) . . . . ?
C3 C4 C5 C12 -154.7(2) . . . . ?
C3 C6 C7 C8 179.53(19) . . . . ?
C3 C6 C11 C10 178.81(19) . . . . ?
C4 C3 C6 C7 -132.4(2) . . . . ?
C4 C3 C6 C11 49.6(3) . . . . ?
C4 C5 C12 C13 -1.2(3) . . . . ?
C4 C5 C12 C17 178.77(18) . . . . ?
C5 C12 C13 C14 -179.6(2) . . . . ?
C5 C12 C17 C16 179.1(2) . . . . ?
C6 C3 C4 C5 4.7(3) . . . . ?
C6 C7 C8 C9 1.9(3) . . . . ?
C7 C6 C11 C10 0.8(3) . . . . ?
C7 C8 C9 C10 0.4(4) . . . . ?
C8 C9 C10 C11 -2.0(4) . . . . ?
C9 C10 C11 C6 1.4(3) . . . . ?
C11 C6 C7 C8 -2.4(3) . . . . ?
C12 C13 C14 C15 -0.1(4) . . . . ?
C13 C12 C17 C16 -0.9(3) . . . . ?
C13 C14 C15 C16 0.4(4) . . . . ?
C14 C15 C16 C17 -0.9(4) . . . . ?
C15 C16 C17 C12 1.2(3) . . . . ?
C17 C12 C13 C14 0.4(3) . . . . ?
C18 Si2 C1 Si1 -95.93(14) . . . . ?
C18 Si2 C1 C2 85.9(2) . . . . ?
C19 Si2 C1 Si1 20.26(16) . . . . ?
C19 Si2 C1 C2 -157.94(19) . . . . ?
C20 Si2 C1 Si1 140.15(13) . . . . ?
C20 Si2 C1 C2 -38.0(2) . . . . ?
C21 C22 C23 C24 -0.7(3) . . . . ?
C22 C21 C26 C25 -0.6(3) . . . . ?
C22 C23 C24 C25 0.8(3) . . . . ?
C23 C24 C25 C26 -0.8(3) . . . . ?
C24 C25 C26 C21 0.7(3) . . . . ?
C26 C21 C22 C23 0.6(3) . . . . ?
